data_2209628
loop_
_publ_author_name
'Wicholas, Mark'
'Dietrich, Brandon L.'
'Anderson, Oren P.'
'Cour, Agnete la'

_publ_section_title
;
 Tetrakis[\m-1,3-bis(4-methyl-2-pyridylimino)isoindolinato]trimercury(II)
 dinitrate methanol tetrasolvate
;
_journal_coeditor_code OM2023
_journal_issue 7
_journal_name_full 'Acta Crystallographica Section E'
_journal_page_first m1689
_journal_page_last m1690
_journal_paper_doi 10.1107/S1600536806023944
_journal_volume 62
_journal_year 2006
_chemical_formula_iupac '[Hg3 (C20 H16 N5)4] (N O3)2, 4C H4 O'
_chemical_formula_moiety 'C80 H64 Hg3 N20 2+, 2N O3 -, 4C H4 O'
_chemical_formula_sum 'C84 H80 Hg3 N22 O10'
_chemical_formula_weight 2143.34
_chemical_name_systematic
;
Tetrakis[\m-1,3-bis(4-methyl-2-pyridylimino)isoindolinato]trimercury(II)
dinitrate methanol tetrasolvate
;
_space_group_IT_number 15
_symmetry_cell_setting monoclinic
_symmetry_space_group_name_Hall '-C 2yc'
_symmetry_space_group_name_H-M 'C 1 2/c 1'
_atom_sites_solution_hydrogens geom
_atom_sites_solution_primary direct
_atom_sites_solution_secondary difmap
_cell_angle_alpha 90.00
_cell_angle_beta 126.24(3)
_cell_angle_gamma 90.00
_cell_formula_units_Z 4
_cell_length_a 26.285(5)
_cell_length_b 19.755(4)
_cell_length_c 19.376(4)
_cell_measurement_reflns_used 999
_cell_measurement_temperature 165(2)
_cell_measurement_theta_max 26.44
_cell_measurement_theta_min 3.24
_cell_volume 8115(4)
_computing_cell_refinement 'SAINT (Bruker, 2003'
_computing_data_collection 'SMART (Bruker, 2001)'
_computing_data_reduction SAINT
_computing_molecular_graphics SHELXTL
_computing_publication_material SHELXTL
_computing_structure_refinement SHELXTL
_computing_structure_solution 'SHELXTL (Sheldrick, 2000)'
_diffrn_ambient_temperature 165(2)
_diffrn_measured_fraction_theta_full 0.994
_diffrn_measured_fraction_theta_max 0.994
_diffrn_measurement_device_type 'Bruker SMART 1000'
_diffrn_measurement_method \w
_diffrn_radiation_monochromator graphite
_diffrn_radiation_source 'fine-focus sealed tube'
_diffrn_radiation_type MoK\a
_diffrn_radiation_wavelength 0.71073
_diffrn_reflns_av_R_equivalents 0.0524
_diffrn_reflns_av_sigmaI/netI 0.0527
_diffrn_reflns_limit_h_max 32
_diffrn_reflns_limit_h_min -32
_diffrn_reflns_limit_k_max 24
_diffrn_reflns_limit_k_min -24
_diffrn_reflns_limit_l_max 24
_diffrn_reflns_limit_l_min -24
_diffrn_reflns_number 33142
_diffrn_reflns_theta_full 26.44
_diffrn_reflns_theta_max 26.44
_diffrn_reflns_theta_min 3.24
_diffrn_standards_decay_% 0
_diffrn_standards_interval_count 0
_diffrn_standards_interval_time 0
_diffrn_standards_number 0
_exptl_absorpt_coefficient_mu 5.736
_exptl_absorpt_correction_T_max 0.2533
_exptl_absorpt_correction_T_min 0.1445
_exptl_absorpt_correction_type multi-scan
_exptl_absorpt_process_details '(SADABS; Sheldrick, 2000)'
_exptl_crystal_colour yellow
_exptl_crystal_density_diffrn 1.754
_exptl_crystal_density_method 'not measured'
_exptl_crystal_description prism
_exptl_crystal_F_000 4168
_exptl_crystal_size_max 0.55
_exptl_crystal_size_mid 0.50
_exptl_crystal_size_min 0.33
_refine_diff_density_max 1.092
_refine_diff_density_min -1.745
_refine_ls_extinction_method none
_refine_ls_goodness_of_fit_ref 0.969
_refine_ls_hydrogen_treatment constr
_refine_ls_matrix_type full
_refine_ls_number_parameters 542
_refine_ls_number_reflns 8318
_refine_ls_number_restraints 0
_refine_ls_restrained_S_all 0.969
_refine_ls_R_factor_all 0.0521
_refine_ls_R_factor_gt 0.0329
_refine_ls_shift/su_max 0.006
_refine_ls_shift/su_mean 0.000
_refine_ls_structure_factor_coef Fsqd
_refine_ls_weighting_details 'calc w=1/[\s^2^(Fo^2^)+(0.0264P)^2^] where P=(Fo^2^+2Fc^2^)/3'
_refine_ls_weighting_scheme calc
_refine_ls_wR_factor_gt 0.0616
_refine_ls_wR_factor_ref 0.0657
_reflns_number_gt 6461
_reflns_number_total 8318
_reflns_threshold_expression I>2\s(I)
_cod_data_source_file om2023.cif
_cod_data_source_block I
_cod_depositor_comments
;
 Marking attached hydrogen atoms.

 Antanas Vaitkus,
 2017-03-27
;
_cod_original_cell_volume 8115(3)
_cod_original_sg_symbol_H-M 'C 2/c'
_cod_database_code 2209628
_cod_database_fobs_code 2209628

loop_
_symmetry_equiv_pos_as_xyz
'x, y, z'
'-x, y, -z+1/2'
'x+1/2, y+1/2, z'
'-x+1/2, y+1/2, -z+1/2'
'-x, -y, -z'
'x, -y, z-1/2'
'-x+1/2, -y+1/2, -z'
'x+1/2, -y+1/2, z-1/2'

loop_
_atom_site_type_symbol
_atom_site_label
_atom_site_fract_x
_atom_site_fract_y
_atom_site_fract_z
_atom_site_U_iso_or_equiv
_atom_site_adp_type
_atom_site_calc_flag
_atom_site_refinement_flags
_atom_site_occupancy
_atom_site_attached_hydrogens
Hg Hg1 0.0000 -0.177441(12) 0.2500 0.02208(7) Uani d S 1 0
Hg Hg2 0.0000 0.055905(12) 0.2500 0.02167(7) Uani d S 1 0
Hg Hg3 0.0000 0.275941(12) 0.2500 0.01788(7) Uani d S 1 0
N N1 0.0759(2) -0.2662(2) 0.2992(3) 0.0374(11) Uani d . 1 0
N N1A -0.01204(17) 0.36481(19) 0.1579(2) 0.0269(9) Uani d . 1 0
N N2 0.12162(18) -0.22458(19) 0.2312(2) 0.0244(9) Uani d . 1 0
N N2A -0.11536(17) 0.33158(18) 0.0384(2) 0.0218(9) Uani d . 1 0
N N3 0.03385(17) -0.14694(18) 0.1794(2) 0.0193(8) Uani d . 1 0
N N3A -0.09376(16) 0.25344(17) 0.1508(2) 0.0171(8) Uani d . 1 0
N N4 -0.02641(16) -0.04366(17) 0.1163(2) 0.0199(8) Uani d . 1 0
N N4A -0.10706(17) 0.15451(17) 0.2112(2) 0.0192(9) Uani d . 1 0
N N5 -0.08361(16) -0.01277(17) 0.1652(2) 0.0174(8) Uani d . 1 0
N N5A -0.00916(17) 0.12594(16) 0.3331(2) 0.0191(9) Uani d . 1 0
C C1 0.0753(3) -0.3157(3) 0.3460(5) 0.062(2) Uani d . 1 0
H H1 0.0517 -0.3092 0.3670 0.075 Uiso calc R 1 0
C C1A 0.0343(2) 0.4111(3) 0.1914(3) 0.0385(14) Uani d . 1 0
H H1A 0.0731 0.4008 0.2423 0.046 Uiso calc R 1 0
C C2 0.1079(3) -0.3759(3) 0.3647(4) 0.0555(18) Uani d . 1 0
H H2 0.1066 -0.4085 0.3981 0.067 Uiso calc R 1 0
C C2A 0.0273(3) 0.4727(3) 0.1544(3) 0.0384(14) Uani d . 1 0
H H2A 0.0605 0.5034 0.1802 0.046 Uiso calc R 1 0
C C3 0.1423(2) -0.3869(2) 0.3332(4) 0.0371(14) Uani d . 1 0
C C3A -0.0293(2) 0.4886(2) 0.0787(3) 0.0318(12) Uani d . 1 0
C C4 0.1426(2) -0.3364(2) 0.2855(3) 0.0326(13) Uani d . 1 0
H H4 0.1650 -0.3426 0.2627 0.039 Uiso calc R 1 0
C C4A -0.0766(2) 0.4409(2) 0.0428(3) 0.0287(12) Uani d . 1 0
H H4A -0.1152 0.4503 -0.0089 0.034 Uiso calc R 1 0
C C5 0.1102(2) -0.2755(2) 0.2698(3) 0.0253(11) Uani d . 1 0
C C5A -0.0675(2) 0.3790(2) 0.0825(3) 0.0223(11) Uani d . 1 0
C C6 0.1792(3) -0.4515(3) 0.3535(4) 0.0574(18) Uani d . 1 0
H H6A 0.1587 -0.4875 0.3618 0.086 Uiso calc R 1 0
H H6B 0.2211 -0.4455 0.4048 0.086 Uiso calc R 1 0
H H6C 0.1812 -0.4628 0.3069 0.086 Uiso calc R 1 0
C C6A -0.0369(3) 0.5563(2) 0.0367(4) 0.0501(16) Uani d . 1 0
H H6A1 -0.0323 0.5503 -0.0085 0.075 Uiso calc R 1 0
H H6A2 -0.0052 0.5871 0.0785 0.075 Uiso calc R 1 0
H H6A3 -0.0779 0.5745 0.0136 0.075 Uiso calc R 1 0
C C7 0.0902(2) -0.1699(2) 0.1970(3) 0.0217(11) Uani d . 1 0
C C7A -0.1249(2) 0.2784(2) 0.0677(3) 0.0189(10) Uani d . 1 0
C C8 0.1132(2) -0.1178(2) 0.1663(3) 0.0205(10) Uani d . 1 0
C C8A -0.1769(2) 0.2313(2) 0.0105(3) 0.0213(10) Uani d . 1 0
C C9 0.1673(2) -0.1151(2) 0.1710(3) 0.0284(12) Uani d . 1 0
H H9 0.1967 -0.1501 0.1953 0.034 Uiso calc R 1 0
C C9A -0.2218(2) 0.2328(3) -0.0771(3) 0.0290(11) Uani d . 1 0
H H9A -0.2224 0.2671 -0.1104 0.035 Uiso calc R 1 0
C C10 0.1762(2) -0.0582(3) 0.1378(3) 0.0329(13) Uani d . 1 0
H H10 0.2125 -0.0547 0.1401 0.039 Uiso calc R 1 0
C C10A -0.2663(2) 0.1807(2) -0.1138(3) 0.0328(13) Uani d . 1 0
H H10A -0.2966 0.1798 -0.1728 0.039 Uiso calc R 1 0
C C11 0.1321(2) -0.0061(3) 0.1012(3) 0.0322(12) Uani d . 1 0
H H11 0.1391 0.0312 0.0786 0.039 Uiso calc R 1 0
C C11A -0.2662(2) 0.1311(2) -0.0643(3) 0.0340(13) Uani d . 1 0
H H11A -0.2968 0.0975 -0.0905 0.041 Uiso calc R 1 0
C C12 0.0781(2) -0.0086(2) 0.0976(3) 0.0262(11) Uani d . 1 0
H H12 0.0488 0.0264 0.0739 0.031 Uiso calc R 1 0
C C12A -0.2217(2) 0.1297(2) 0.0234(3) 0.0264(11) Uani d . 1 0
H H12A -0.2219 0.0961 0.0569 0.032 Uiso calc R 1 0
C C13 0.0697(2) -0.0659(2) 0.1310(3) 0.0184(10) Uani d . 1 0
C C13A -0.1766(2) 0.1809(2) 0.0594(3) 0.0225(11) Uani d . 1 0
C C14 0.0193(2) -0.0837(2) 0.1395(3) 0.0183(10) Uani d . 1 0
C C14A -0.1229(2) 0.1940(2) 0.1489(3) 0.0182(10) Uani d . 1 0
C C15 -0.13338(19) -0.0180(2) 0.1677(3) 0.0184(10) Uani d . 1 0
H H15 -0.1388 0.0146 0.1975 0.022 Uiso calc R 1 0
C C15A 0.0377(2) 0.1337(2) 0.4162(3) 0.0247(11) Uani d . 1 0
H H15A 0.0717 0.1040 0.4417 0.030 Uiso calc R 1 0
C C16 -0.1766(2) -0.0695(2) 0.1279(3) 0.0226(11) Uani d . 1 0
H H16 -0.2108 -0.0714 0.1304 0.027 Uiso calc R 1 0
C C16A 0.0377(2) 0.1836(2) 0.4656(3) 0.0255(11) Uani d . 1 0
H H16A 0.0714 0.1876 0.5231 0.031 Uiso calc R 1 0
C C17 -0.1686(2) -0.1185(2) 0.0841(3) 0.0245(11) Uani d . 1 0
C C17A -0.0128(2) 0.2280(2) 0.4289(3) 0.0259(11) Uani d . 1 0
C C18 -0.1179(2) -0.1124(2) 0.0804(3) 0.0213(11) Uani d . 1 0
H H18 -0.1119 -0.1441 0.0503 0.026 Uiso calc R 1 0
C C18A -0.0615(2) 0.2197(2) 0.3426(3) 0.0233(11) Uani d . 1 0
H H18A -0.0962 0.2485 0.3159 0.028 Uiso calc R 1 0
C C19 -0.0755(2) -0.0587(2) 0.1221(3) 0.0184(10) Uani d . 1 0
C C19A -0.0583(2) 0.1686(2) 0.2962(3) 0.0183(10) Uani d . 1 0
C C20 -0.2138(2) -0.1764(2) 0.0414(3) 0.0348(13) Uani d . 1 0
H H20A -0.2198 -0.1970 0.0810 0.052 Uiso calc R 1 0
H H20B -0.1970 -0.2093 0.0234 0.052 Uiso calc R 1 0
H H20C -0.2535 -0.1601 -0.0074 0.052 Uiso calc R 1 0
C C20A -0.0140(3) 0.2827(3) 0.4815(3) 0.0409(15) Uani d . 1 0
H H20D -0.0292 0.2644 0.5121 0.061 Uiso calc R 1 0
H H20E -0.0414 0.3185 0.4447 0.061 Uiso calc R 1 0
H H20F 0.0279 0.3001 0.5215 0.061 Uiso calc R 1 0
N N6 0.3285(2) -0.0977(3) 0.3344(3) 0.0530(14) Uani d . 1 0
O O1 0.3477(2) -0.1471(3) 0.3191(3) 0.0901(18) Uani d . 1 0
O O2 0.3121(2) -0.1032(3) 0.3827(3) 0.0888(17) Uani d . 1 0
O O3 0.3275(2) -0.0426(3) 0.3054(4) 0.105(2) Uani d . 1 0
C C40 0.3059(4) -0.2905(4) 0.3660(5) 0.085(3) Uani d . 1 3
O O40 0.3407(2) -0.2470(3) 0.4391(3) 0.0823(15) Uani d . 1 1
C C41 0.2550(4) 0.0936(3) 0.3046(5) 0.085(3) Uani d . 1 3
O O41 0.2585(3) 0.0400(3) 0.3531(4) 0.0954(18) Uani d . 1 1

loop_
_atom_site_aniso_label
_atom_site_aniso_U_11
_atom_site_aniso_U_22
_atom_site_aniso_U_33
_atom_site_aniso_U_12
_atom_site_aniso_U_13
_atom_site_aniso_U_23
Hg1 0.02581(15) 0.01864(13) 0.03105(17) 0.000 0.02190(14) 0.000
Hg2 0.01963(14) 0.01255(12) 0.02745(15) 0.000 0.01095(12) 0.000
Hg3 0.01165(13) 0.01850(12) 0.01461(14) 0.000 0.00288(11) 0.000
N1 0.043(3) 0.024(2) 0.061(3) 0.013(2) 0.039(3) 0.015(2)
N1A 0.017(2) 0.030(2) 0.021(2) -0.0076(18) 0.0040(19) 0.0025(19)
N2 0.027(2) 0.022(2) 0.030(2) 0.0029(18) 0.020(2) -0.0019(19)
N2A 0.016(2) 0.027(2) 0.018(2) 0.0019(16) 0.0074(18) 0.0026(17)
N3 0.025(2) 0.0192(19) 0.020(2) -0.0007(17) 0.0161(19) -0.0031(17)
N3A 0.014(2) 0.0181(19) 0.014(2) -0.0005(15) 0.0053(17) -0.0005(15)
N4 0.019(2) 0.0185(19) 0.023(2) -0.0027(17) 0.0129(18) 0.0002(17)
N4A 0.014(2) 0.0159(19) 0.022(2) 0.0003(16) 0.0076(19) -0.0013(17)
N5 0.016(2) 0.0163(18) 0.018(2) 0.0029(16) 0.0090(18) 0.0038(16)
N5A 0.019(2) 0.0145(19) 0.024(2) 0.0002(16) 0.013(2) 0.0012(17)
C1 0.070(5) 0.046(4) 0.111(6) 0.031(3) 0.076(5) 0.042(4)
C1A 0.026(3) 0.040(3) 0.030(3) -0.007(3) 0.006(3) 0.008(3)
C2 0.066(5) 0.034(3) 0.087(5) 0.018(3) 0.056(4) 0.029(3)
C2A 0.042(3) 0.032(3) 0.037(3) -0.015(3) 0.020(3) 0.000(3)
C3 0.031(3) 0.019(3) 0.047(4) 0.007(2) 0.015(3) 0.000(2)
C3A 0.044(3) 0.026(3) 0.035(3) 0.004(2) 0.029(3) 0.002(2)
C4 0.033(3) 0.026(3) 0.037(3) 0.007(2) 0.020(3) -0.004(2)
C4A 0.029(3) 0.030(3) 0.024(3) 0.006(2) 0.014(2) 0.010(2)
C5 0.019(3) 0.022(2) 0.033(3) 0.001(2) 0.015(2) -0.006(2)
C5A 0.023(3) 0.023(2) 0.022(3) 0.005(2) 0.014(2) 0.004(2)
C6 0.055(4) 0.033(3) 0.064(5) 0.022(3) 0.025(4) 0.004(3)
C6A 0.071(5) 0.031(3) 0.058(4) 0.005(3) 0.043(4) 0.012(3)
C7 0.019(3) 0.027(3) 0.020(3) -0.005(2) 0.012(2) -0.009(2)
C7A 0.012(2) 0.025(2) 0.015(2) 0.0034(19) 0.006(2) -0.003(2)
C8 0.020(3) 0.027(2) 0.016(3) -0.004(2) 0.011(2) -0.007(2)
C8A 0.015(2) 0.026(2) 0.016(2) 0.003(2) 0.005(2) -0.005(2)
C9 0.022(3) 0.038(3) 0.032(3) -0.004(2) 0.019(3) -0.010(2)
C9A 0.024(3) 0.034(3) 0.023(3) 0.007(2) 0.011(2) -0.002(2)
C10 0.027(3) 0.047(3) 0.033(3) -0.012(3) 0.022(3) -0.005(3)
C10A 0.018(3) 0.040(3) 0.022(3) 0.006(2) 0.001(2) -0.013(2)
C11 0.033(3) 0.040(3) 0.027(3) -0.012(2) 0.020(3) -0.001(2)
C11A 0.020(3) 0.027(3) 0.036(3) -0.001(2) 0.006(3) -0.015(3)
C12 0.025(3) 0.033(3) 0.021(3) -0.006(2) 0.014(2) 0.000(2)
C12A 0.020(3) 0.021(2) 0.030(3) 0.000(2) 0.010(2) -0.009(2)
C13 0.019(2) 0.025(2) 0.012(2) -0.0074(19) 0.009(2) -0.0056(18)
C13A 0.014(2) 0.021(2) 0.025(3) 0.0032(19) 0.007(2) -0.009(2)
C14 0.020(3) 0.019(2) 0.017(3) -0.008(2) 0.011(2) -0.009(2)
C14A 0.012(2) 0.017(2) 0.021(3) -0.0005(19) 0.007(2) -0.006(2)
C15 0.016(2) 0.018(2) 0.021(3) 0.0047(19) 0.011(2) 0.003(2)
C15A 0.021(3) 0.022(2) 0.026(3) 0.000(2) 0.012(2) 0.007(2)
C16 0.015(2) 0.027(3) 0.027(3) 0.0016(19) 0.013(2) 0.005(2)
C16A 0.029(3) 0.029(3) 0.017(3) 0.000(2) 0.012(2) 0.004(2)
C17 0.015(3) 0.025(2) 0.021(3) -0.005(2) 0.004(2) 0.004(2)
C17A 0.028(3) 0.029(2) 0.025(3) -0.002(2) 0.018(2) -0.001(2)
C18 0.020(3) 0.019(2) 0.021(3) -0.0031(19) 0.010(2) -0.007(2)
C18A 0.020(3) 0.022(2) 0.032(3) 0.005(2) 0.017(2) 0.001(2)
C19 0.015(2) 0.016(2) 0.018(2) 0.0029(19) 0.007(2) 0.0039(19)
C19A 0.017(2) 0.020(2) 0.018(3) -0.0014(19) 0.011(2) 0.0028(19)
C20 0.033(3) 0.029(3) 0.039(3) -0.013(2) 0.019(3) -0.008(2)
C20A 0.049(4) 0.045(4) 0.031(3) 0.004(3) 0.025(3) -0.008(3)
N6 0.025(3) 0.067(4) 0.041(3) 0.010(3) 0.005(3) -0.005(3)
O1 0.074(4) 0.103(4) 0.067(4) 0.029(3) 0.027(3) -0.022(3)
O2 0.058(3) 0.156(5) 0.070(4) -0.004(3) 0.048(3) -0.017(4)
O3 0.062(4) 0.103(5) 0.128(5) 0.022(3) 0.044(4) 0.057(4)
C40 0.086(6) 0.103(7) 0.072(6) -0.037(5) 0.049(5) -0.022(5)
O40 0.077(4) 0.100(4) 0.067(3) -0.009(3) 0.041(3) 0.017(3)
C41 0.118(7) 0.039(4) 0.070(5) -0.025(4) 0.041(5) 0.008(4)
O41 0.096(4) 0.093(4) 0.123(5) -0.014(3) 0.079(4) -0.027(4)

loop_
_atom_type_symbol
_atom_type_description
_atom_type_scat_dispersion_real
_atom_type_scat_dispersion_imag
_atom_type_scat_source
C C 0.0033 0.0016 'International Tables Vol C Tables 4.2.6.8 and 6.1.1.4'
H H 0.0000 0.0000 'International Tables Vol C Tables 4.2.6.8 and 6.1.1.4'
N N 0.0061 0.0033 'International Tables Vol C Tables 4.2.6.8 and 6.1.1.4'
O O 0.0106 0.0060 'International Tables Vol C Tables 4.2.6.8 and 6.1.1.4'
Hg Hg -2.3894 9.2266 'International Tables Vol C Tables 4.2.6.8 and 6.1.1.4'

loop_
_geom_angle_atom_site_label_1
_geom_angle_atom_site_label_2
_geom_angle_atom_site_label_3
_geom_angle_site_symmetry_1
_geom_angle_site_symmetry_3
_geom_angle
N3 Hg1 N3 2 . 146.87(19)
N3 Hg1 N1 2 2 83.99(14)
N3 Hg1 N1 . 2 121.52(14)
N3 Hg1 N1 2 . 121.52(14)
N3 Hg1 N1 . . 83.99(14)
N1 Hg1 N1 2 . 85.7(2)
N5A Hg2 N5A . 2 103.75(17)
N5A Hg2 N5 . . 114.95(13)
N5A Hg2 N5 2 . 108.66(13)
N5A Hg2 N5 . 2 108.66(13)
N5A Hg2 N5 2 2 114.95(13)
N5 Hg2 N5 . 2 106.16(17)
N3A Hg3 N3A . 2 155.43(18)
N3A Hg3 N1A . 2 114.04(13)
N3A Hg3 N1A 2 2 84.58(13)
N3A Hg3 N1A . . 84.58(13)
N3A Hg3 N1A 2 . 114.04(13)
N1A Hg3 N1A 2 . 85.35(19)
C5 N1 C1 . . 118.0(4)
C5 N1 Hg1 . . 123.2(3)
C1 N1 Hg1 . . 117.6(3)
C1A N1A C5A . . 118.2(4)
C1A N1A Hg3 . . 117.2(3)
C5A N1A Hg3 . . 122.9(3)
C7 N2 C5 . . 127.7(4)
C7A N2A C5A . . 128.5(4)
C7 N3 C14 . . 109.5(4)
C7 N3 Hg1 . . 123.0(3)
C14 N3 Hg1 . . 122.0(3)
C14A N3A C7A . . 109.3(4)
C14A N3A Hg3 . . 122.4(3)
C7A N3A Hg3 . . 123.7(3)
C14 N4 C19 . . 124.3(4)
C14A N4A C19A . . 123.5(4)
C19 N5 C15 . . 119.4(4)
C19 N5 Hg2 . . 114.7(3)
C15 N5 Hg2 . . 124.8(3)
C15A N5A C19A . . 118.7(4)
C15A N5A Hg2 . . 121.5(3)
C19A N5A Hg2 . . 118.9(3)
N1 C1 C2 . . 123.5(5)
N1 C1 H1 . . 118.3
C2 C1 H1 . . 118.3
N1A C1A C2A . . 123.2(5)
N1A C1A H1A . . 118.4
C2A C1A H1A . . 118.4
C3 C2 C1 . . 119.2(5)
C3 C2 H2 . . 120.4
C1 C2 H2 . . 120.4
C1A C2A C3A . . 119.3(5)
C1A C2A H2A . . 120.4
C3A C2A H2A . . 120.4
C4 C3 C2 . . 117.0(5)
C4 C3 C6 . . 122.5(5)
C2 C3 C6 . . 120.5(5)
C2A C3A C4A . . 118.0(5)
C2A C3A C6A . . 119.3(5)
C4A C3A C6A . . 122.7(5)
C3 C4 C5 . . 122.0(5)
C3 C4 H4 . . 119.0
C5 C4 H4 . . 119.0
C3A C4A C5A . . 120.9(5)
C3A C4A H4A . . 119.5
C5A C4A H4A . . 119.5
N1 C5 N2 . . 123.0(4)
N1 C5 C4 . . 120.3(5)
N2 C5 C4 . . 116.3(4)
N1A C5A N2A . . 122.2(4)
N1A C5A C4A . . 120.4(4)
N2A C5A C4A . . 117.2(4)
C3 C6 H6A . . 109.5
C3 C6 H6B . . 109.5
H6A C6 H6B . . 109.5
C3 C6 H6C . . 109.5
H6A C6 H6C . . 109.5
H6B C6 H6C . . 109.5
C3A C6A H6A1 . . 109.5
C3A C6A H6A2 . . 109.5
H6A1 C6A H6A2 . . 109.5
C3A C6A H6A3 . . 109.5
H6A1 C6A H6A3 . . 109.5
H6A2 C6A H6A3 . . 109.5
N2 C7 N3 . . 132.3(4)
N2 C7 C8 . . 120.0(4)
N3 C7 C8 . . 107.7(4)
N2A C7A N3A . . 131.5(4)
N2A C7A C8A . . 121.3(4)
N3A C7A C8A . . 107.2(4)
C9 C8 C13 . . 121.9(4)
C9 C8 C7 . . 130.7(4)
C13 C8 C7 . . 107.3(4)
C13A C8A C9A . . 121.0(4)
C13A C8A C7A . . 108.4(4)
C9A C8A C7A . . 130.6(5)
C8 C9 C10 . . 117.0(5)
C8 C9 H9 . . 121.5
C10 C9 H9 . . 121.5
C8A C9A C10A . . 117.5(5)
C8A C9A H9A . . 121.2
C10A C9A H9A . . 121.2
C9 C10 C11 . . 121.4(5)
C9 C10 H10 . . 119.3
C11 C10 H10 . . 119.3
C11A C10A C9A . . 121.0(5)
C11A C10A H10A . . 119.5
C9A C10A H10A . . 119.5
C12 C11 C10 . . 121.4(5)
C12 C11 H11 . . 119.3
C10 C11 H11 . . 119.3
C10A C11A C12A . . 121.7(5)
C10A C11A H11A . . 119.1
C12A C11A H11A . . 119.1
C11 C12 C13 . . 116.7(4)
C11 C12 H12 . . 121.6
C13 C12 H12 . . 121.6
C11A C12A C13A . . 117.0(5)
C11A C12A H12A . . 121.5
C13A C12A H12A . . 121.5
C8 C13 C12 . . 121.6(4)
C8 C13 C14 . . 107.8(4)
C12 C13 C14 . . 130.5(4)
C8A C13A C12A . . 121.8(5)
C8A C13A C14A . . 107.1(4)
C12A C13A C14A . . 131.1(5)
N4 C14 N3 . . 129.9(4)
N4 C14 C13 . . 122.4(4)
N3 C14 C13 . . 107.7(4)
N4A C14A N3A . . 128.5(4)
N4A C14A C13A . . 123.5(4)
N3A C14A C13A . . 108.0(4)
N5 C15 C16 . . 122.5(4)
N5 C15 H15 . . 118.8
C16 C15 H15 . . 118.8
N5A C15A C16A . . 122.9(4)
N5A C15A H15A . . 118.6
C16A C15A H15A . . 118.6
C15 C16 C17 . . 119.2(4)
C15 C16 H16 . . 120.4
C17 C16 H16 . . 120.4
C15A C16A C17A . . 119.4(5)
C15A C16A H16A . . 120.3
C17A C16A H16A . . 120.3
C16 C17 C18 . . 118.1(4)
C16 C17 C20 . . 121.1(4)
C18 C17 C20 . . 120.8(4)
C16A C17A C18A . . 117.6(4)
C16A C17A C20A . . 120.4(4)
C18A C17A C20A . . 122.0(4)
C17 C18 C19 . . 119.9(4)
C17 C18 H18 . . 120.0
C19 C18 H18 . . 120.0
C19A C18A C17A . . 120.1(4)
C19A C18A H18A . . 120.0
C17A C18A H18A . . 120.0
N5 C19 N4 . . 113.8(4)
N5 C19 C18 . . 120.8(4)
N4 C19 C18 . . 125.1(4)
N5A C19A C18A . . 121.3(4)
N5A C19A N4A . . 115.4(4)
C18A C19A N4A . . 123.1(4)
C17 C20 H20A . . 109.5
C17 C20 H20B . . 109.5
H20A C20 H20B . . 109.5
C17 C20 H20C . . 109.5
H20A C20 H20C . . 109.5
H20B C20 H20C . . 109.5
C17A C20A H20D . . 109.5
C17A C20A H20E . . 109.5
H20D C20A H20E . . 109.5
C17A C20A H20F . . 109.5
H20D C20A H20F . . 109.5
H20E C20A H20F . . 109.5
O1 N6 O3 . . 120.3(7)
O1 N6 O2 . . 119.5(7)
O3 N6 O2 . . 120.1(7)
N6 O1 O40 . . 96.3(5)
N6 O2 O40 . . 103.6(4)
N6 O2 O41 . . 96.1(4)
O40 O2 O41 . . 159.9(2)
N6 O3 O41 . . 101.4(5)
C40 O40 O2 . . 109.6(4)
C40 O40 O1 . . 85.9(4)
O2 O40 O1 . . 40.52(13)
C41 O41 O3 . . 90.9(4)
C41 O41 O2 . . 132.3(5)
O3 O41 O2 . . 41.43(15)

loop_
_geom_bond_atom_site_label_1
_geom_bond_atom_site_label_2
_geom_bond_site_symmetry_2
_geom_bond_distance
Hg1 N3 2 2.114(4)
Hg1 N3 . 2.114(4)
Hg1 N1 2 2.391(4)
Hg1 N1 . 2.391(4)
Hg2 N5A . 2.241(4)
Hg2 N5A 2 2.241(4)
Hg2 N5 . 2.258(4)
Hg2 N5 2 2.258(4)
Hg3 N3A . 2.089(3)
Hg3 N3A 2 2.089(4)
Hg3 N1A 2 2.388(4)
Hg3 N1A . 2.388(4)
N1 C5 . 1.333(6)
N1 C1 . 1.340(6)
N1A C1A . 1.344(6)
N1A C5A . 1.348(6)
N2 C7 . 1.281(5)
N2 C5 . 1.388(6)
N2A C7A . 1.287(5)
N2A C5A . 1.386(6)
N3 C7 . 1.384(5)
N3 C14 . 1.398(5)
N3A C14A . 1.389(5)
N3A C7A . 1.395(5)
N4 C14 . 1.277(5)
N4 C19 . 1.392(5)
N4A C14A . 1.283(5)
N4A C19A . 1.391(6)
N5 C19 . 1.333(5)
N5 C15 . 1.341(5)
N5A C15A . 1.338(6)
N5A C19A . 1.341(5)
C1 C2 . 1.383(7)
C1 H1 . 0.9300
C1A C2A . 1.368(7)
C1A H1A . 0.9300
C2 C3 . 1.375(7)
C2 H2 . 0.9300
C2A C3A . 1.372(7)
C2A H2A . 0.9300
C3 C4 . 1.362(7)
C3 C6 . 1.508(6)
C3A C4A . 1.376(7)
C3A C6A . 1.518(6)
C4 C5 . 1.399(6)
C4 H4 . 0.9300
C4A C5A . 1.388(6)
C4A H4A . 0.9300
C6 H6A . 0.9600
C6 H6B . 0.9600
C6 H6C . 0.9600
C6A H6A1 . 0.9600
C6A H6A2 . 0.9600
C6A H6A3 . 0.9600
C7 C8 . 1.485(6)
C7A C8A . 1.472(6)
C8 C9 . 1.371(6)
C8 C13 . 1.379(6)
C8A C13A . 1.371(6)
C8A C9A . 1.381(6)
C9 C10 . 1.381(6)
C9 H9 . 0.9300
C9A C10A . 1.395(6)
C9A H9A . 0.9300
C10 C11 . 1.391(7)
C10 H10 . 0.9300
C10A C11A . 1.370(7)
C10A H10A . 0.9300
C11 C12 . 1.380(6)
C11 H11 . 0.9300
C11A C12A . 1.381(7)
C11A H11A . 0.9300
C12 C13 . 1.386(6)
C12 H12 . 0.9300
C12A C13A . 1.392(6)
C12A H12A . 0.9300
C13 C14 . 1.471(6)
C13A C14A . 1.475(6)
C15 C16 . 1.373(6)
C15 H15 . 0.9300
C15A C16A . 1.373(6)
C15A H15A . 0.9300
C16 C17 . 1.383(6)
C16 H16 . 0.9300
C16A C17A . 1.386(6)
C16A H16A . 0.9300
C17 C18 . 1.384(6)
C17 C20 . 1.496(6)
C17A C18A . 1.390(6)
C17A C20A . 1.498(6)
C18 C19 . 1.398(6)
C18 H18 . 0.9300
C18A C19A . 1.387(6)
C18A H18A . 0.9300
C20 H20A . 0.9600
C20 H20B . 0.9600
C20 H20C . 0.9600
C20A H20D . 0.9600
C20A H20E . 0.9600
C20A H20F . 0.9600
N6 O1 . 1.211(6)
N6 O3 . 1.218(7)
N6 O2 . 1.245(6)
O1 O40 . 3.137(7)
O2 O40 . 2.976(8)
O2 O41 . 3.060(8)
O3 O41 . 2.967(8)
C40 O40 . 1.432(8)
C41 O41 . 1.384(8)
